data_4314677
loop_
_publ_author_name
'Katarzyna Grubel'
'Amy L. Fuller'
'Bonnie M. Chambers'
'Atta M. Arif'
'Lisa M. Berreau'

_publ_section_title
;
 O2-Dependent Aliphatic Carbon-Carbon Bond Cleavage Reactivity in a Ni(II)
 Enolate Complex Having a Hydrogen Bond Donor Microenvironment; Comparison
 with a Hydrophobic Analogue
;
_journal_name_full 'Inorganic Chemistry'
_journal_page_first 1071
_journal_page_last 1081
_journal_paper_doi 10.1021/ic901981y
_journal_volume 49
_journal_year 2010
_chemical_formula_moiety 'C33 H47 N6 O2 Ni, Cl O4'
_chemical_formula_sum 'C33 H47 Cl N6 Ni O6'
_chemical_formula_weight 717.93
_chemical_name_systematic
; 
 ? 
;
_space_group_IT_number 2
_symmetry_cell_setting triclinic
_symmetry_space_group_name_Hall '-P 1'
_symmetry_space_group_name_H-M 'P -1'
_atom_sites_solution_hydrogens geom
_atom_sites_solution_primary direct
_atom_sites_solution_secondary difmap
_audit_creation_method SHELXL-97
_cell_angle_alpha 102.6548(12)
_cell_angle_beta 96.3498(11)
_cell_angle_gamma 93.1764(13)
_cell_formula_units_Z 2
_cell_length_a 8.9810(2)
_cell_length_b 10.9647(2)
_cell_length_c 18.2657(4)
_cell_measurement_reflns_used 5520
_cell_measurement_temperature 150(1)
_cell_measurement_theta_max 27.485
_cell_measurement_theta_min 1.018
_cell_volume 1738.34(6)
_computing_cell_refinement DENZO-SMN
_computing_data_collection 'Nonius COLLECT'
_computing_data_reduction DENZO-SMN
_computing_molecular_graphics 'WinGX, Ortep3'
_computing_structure_refinement 'SHELXL-97 (Sheldrick, 1997)'
_computing_structure_solution 'SHELXS-97 (Sheldrick, 1990)'
_diffrn_ambient_temperature 150(1)
_diffrn_measured_fraction_theta_full 0.979
_diffrn_measured_fraction_theta_max 0.979
_diffrn_measurement_device_type 'Nonius KappaCCD Diffractomter'
_diffrn_measurement_method 'Phi and Omega scan'
_diffrn_radiation_monochromator graphite
_diffrn_radiation_source 'fine-focus sealed tube'
_diffrn_radiation_type MoK\a
_diffrn_radiation_wavelength 0.71073
_diffrn_reflns_av_R_equivalents 0.0219
_diffrn_reflns_av_sigmaI/netI 0.0374
_diffrn_reflns_limit_h_max 11
_diffrn_reflns_limit_h_min -11
_diffrn_reflns_limit_k_max 14
_diffrn_reflns_limit_k_min -14
_diffrn_reflns_limit_l_max 23
_diffrn_reflns_limit_l_min -21
_diffrn_reflns_number 12170
_diffrn_reflns_theta_full 27.50
_diffrn_reflns_theta_max 27.50
_diffrn_reflns_theta_min 2.43
_exptl_absorpt_coefficient_mu 0.687
_exptl_absorpt_correction_T_max 0.8310
_exptl_absorpt_correction_T_min 0.7803
_exptl_absorpt_correction_type multi-scan
_exptl_absorpt_process_details 'DENZO-SMN (Otwinowski & Minor, 1997)'
_exptl_crystal_colour purple
_exptl_crystal_density_diffrn 1.372
_exptl_crystal_density_method 'not measured'
_exptl_crystal_description prism
_exptl_crystal_F_000 760
_exptl_crystal_size_max 0.38
_exptl_crystal_size_mid 0.30
_exptl_crystal_size_min 0.28
_refine_diff_density_max 0.758
_refine_diff_density_min -0.778
_refine_diff_density_rms 0.067
_refine_ls_extinction_method none
_refine_ls_goodness_of_fit_ref 1.043
_refine_ls_hydrogen_treatment mixed
_refine_ls_matrix_type full
_refine_ls_number_parameters 577
_refine_ls_number_reflns 7825
_refine_ls_number_restraints 1
_refine_ls_restrained_S_all 1.043
_refine_ls_R_factor_all 0.0597
_refine_ls_R_factor_gt 0.0491
_refine_ls_shift/su_max 0.000
_refine_ls_shift/su_mean 0.000
_refine_ls_structure_factor_coef Fsqd
_refine_ls_weighting_details 'calc w=1/[\s^2^(Fo^2^)+(0.0700P)^2^+1.6048P] where P=(Fo^2^+2Fc^2^)/3'
_refine_ls_weighting_scheme calc
_refine_ls_wR_factor_gt 0.1289
_refine_ls_wR_factor_ref 0.1385
_reflns_number_gt 6650
_reflns_number_total 7825
_reflns_threshold_expression >2sigma(I)
_cod_data_source_file ic901981y_si_001_1.cif
_cod_data_source_block usu148
_cod_depositor_comments
;
The following automatic conversions were performed:

'_exptl_absorpt_correction_type' value 'Multi-scan' changed to
'multi-scan' according to the built-in table from CIF Core dictionary
named 'cif_core.dic' version 2.4.1 from 2010-06-29.

Automatic conversion script
Id: cif_fix_values 1646 2011-03-28 12:23:43Z adriana 
;
_cod_database_code 4314677

loop_
_symmetry_equiv_pos_as_xyz
'x, y, z'
'-x, -y, -z'

loop_
_atom_site_label
_atom_site_type_symbol
_atom_site_fract_x
_atom_site_fract_y
_atom_site_fract_z
_atom_site_U_iso_or_equiv
_atom_site_adp_type
_atom_site_occupancy
_atom_site_symmetry_multiplicity
_atom_site_calc_flag
_atom_site_refinement_flags
_atom_site_disorder_assembly
_atom_site_disorder_group
Ni1 Ni 0.08822(3) 0.08564(3) -0.255632(16) 0.02661(11) Uani 1 1 d . . .
Cl1 Cl 0.44118(8) 0.48646(6) 0.21776(5) 0.04846(19) Uani 1 1 d . . .
O1 O 0.2718(2) 0.13810(18) -0.29910(11) 0.0398(4) Uani 1 1 d . . .
O2 O 0.1302(2) -0.09634(16) -0.28561(10) 0.0353(4) Uani 1 1 d . . .
O3 O 0.4409(5) 0.5467(4) 0.1566(2) 0.1175(14) Uani 1 1 d . . .
O4 O 0.3145(5) 0.5130(6) 0.2519(3) 0.153(2) Uani 1 1 d . . .
O5 O 0.5715(5) 0.5322(4) 0.2722(2) 0.1219(15) Uani 1 1 d . . .
O6 O 0.4542(6) 0.3599(3) 0.1928(2) 0.1239(16) Uani 1 1 d . . .
N1 N 0.2202(2) -0.06917(19) -0.12598(13) 0.0340(5) Uani 1 1 d . . .
N2 N 0.2081(2) 0.13171(17) -0.14322(11) 0.0272(4) Uani 1 1 d . . .
N3 N 0.0448(2) 0.27237(18) -0.22216(11) 0.0310(4) Uani 1 1 d . . .
N4 N -0.0477(2) 0.1033(2) -0.35698(11) 0.0323(4) Uani 1 1 d . . .
N5 N -0.0983(3) -0.1071(2) -0.41180(15) 0.0487(6) Uani 1 1 d . . .
N6 N -0.1088(2) 0.05329(19) -0.21232(11) 0.0292(4) Uani 1 1 d . . .
C1 C 0.2306(4) -0.3451(3) -0.03153(18) 0.0450(7) Uani 1 1 d . . .
C2 C 0.0514(5) -0.3232(3) -0.1415(2) 0.0633(11) Uani 1 1 d . . .
C3 C 0.0607(4) -0.1691(4) -0.0160(2) 0.0558(8) Uani 1 1 d . . .
C4 C 0.1514(3) -0.2517(2) -0.07074(16) 0.0367(5) Uani 1 1 d . . .
C5 C 0.2749(3) -0.1694(2) -0.09183(16) 0.0360(5) Uani 1 1 d . . .
C6 C 0.2500(2) 0.0558(2) -0.09649(14) 0.0279(5) Uani 1 1 d . . .
C7 C 0.3196(3) 0.1065(2) -0.02216(15) 0.0336(5) Uani 1 1 d . . .
C8 C 0.3466(3) 0.2340(3) 0.00229(15) 0.0378(6) Uani 1 1 d . . .
C9 C 0.3028(3) 0.3116(2) -0.04553(16) 0.0393(6) Uani 1 1 d . . .
C10 C 0.2335(3) 0.2573(2) -0.11717(14) 0.0312(5) Uani 1 1 d . . .
C11 C 0.1833(3) 0.3345(2) -0.17286(16) 0.0383(6) Uani 1 1 d . . .
C12 C 0.0197(4) 0.3204(2) -0.29216(15) 0.0391(6) Uani 1 1 d . . .
C13 C -0.0718(3) 0.2241(2) -0.35521(14) 0.0348(5) Uani 1 1 d . . .
C14 C -0.1650(4) 0.2607(3) -0.40987(17) 0.0462(7) Uani 1 1 d . . .
C15 C -0.2292(4) 0.1682(4) -0.47212(17) 0.0526(8) Uani 1 1 d . . .
C16 C -0.2052(3) 0.0458(3) -0.47630(15) 0.0458(7) Uani 1 1 d . . .
C17 C -0.1170(3) 0.0124(3) -0.41580(14) 0.0372(6) Uani 1 1 d . . .
C18 C -0.1295(4) -0.2207(3) -0.4729(2) 0.0645(10) Uani 1 1 d . A .
H18A H -0.0334 -0.2584 -0.4814 0.077 Uiso 1 1 calc R . .
H18B H -0.1684 -0.1958 -0.5199 0.077 Uiso 1 1 calc R . .
C19 C -0.2386(3) -0.3186(3) -0.45953(16) 0.0430(6) Uani 1 1 d . . .
C20 C -0.2617(5) -0.4282(4) -0.5274(2) 0.0767(12) Uani 1 1 d . A .
H20A H -0.3303 -0.4938 -0.5177 0.115 Uiso 1 1 calc R . .
H20B H -0.1648 -0.4617 -0.5366 0.115 Uiso 1 1 calc R . .
H20C H -0.3048 -0.4001 -0.5720 0.115 Uiso 1 1 calc R . .
C21 C -0.229(2) -0.3544(12) -0.3858(6) 0.092(6) Uani 0.50(2) 1 d PD A 1
H21A H -0.3083 -0.4200 -0.3874 0.139 Uiso 0.50(2) 1 calc PR A 1
H21B H -0.2403 -0.2809 -0.3459 0.139 Uiso 0.50(2) 1 calc PR A 1
H21C H -0.1304 -0.3860 -0.3752 0.139 Uiso 0.50(2) 1 calc PR A 1
C22 C -0.3988(10) -0.2658(8) -0.4713(9) 0.065(3) Uani 0.50(2) 1 d PD A 1
H22A H -0.4767 -0.3260 -0.4633 0.098 Uiso 0.50(2) 1 calc PR A 1
H22B H -0.4180 -0.2530 -0.5228 0.098 Uiso 0.50(2) 1 calc PR A 1
H22C H -0.4004 -0.1857 -0.4349 0.098 Uiso 0.50(2) 1 calc PR A 1
C21A C -0.129(3) -0.3651(11) -0.4003(11) 0.136(9) Uani 0.50(2) 1 d PD A 2
H21D H -0.0430 -0.3987 -0.4242 0.203 Uiso 0.50(2) 1 calc PR A 2
H21E H -0.1823 -0.4310 -0.3822 0.203 Uiso 0.50(2) 1 calc PR A 2
H21F H -0.0937 -0.2948 -0.3576 0.203 Uiso 0.50(2) 1 calc PR A 2
C22A C -0.3663(14) -0.2727(18) -0.4250(12) 0.135(9) Uani 0.50(2) 1 d PD A 2
H22D H -0.4309 -0.3434 -0.4184 0.203 Uiso 0.50(2) 1 calc PR A 2
H22E H -0.4230 -0.2264 -0.4574 0.203 Uiso 0.50(2) 1 calc PR A 2
H22F H -0.3323 -0.2167 -0.3756 0.203 Uiso 0.50(2) 1 calc PR A 2
C23 C -0.0886(3) 0.2815(2) -0.18109(15) 0.0386(6) Uani 1 1 d . . .
C24 C -0.1768(3) 0.1580(2) -0.18802(13) 0.0325(5) Uani 1 1 d . . .
C25 C -0.3205(3) 0.1527(3) -0.16643(16) 0.0466(7) Uani 1 1 d . . .
C26 C -0.3916(3) 0.0373(4) -0.16757(18) 0.0542(8) Uani 1 1 d . . .
C27 C -0.3200(3) -0.0705(4) -0.19102(18) 0.0502(7) Uani 1 1 d . . .
C28 C -0.1801(3) -0.0582(3) -0.21347(16) 0.0388(6) Uani 1 1 d . . .
C29 C 0.5027(4) 0.1328(5) -0.3478(2) 0.0617(10) Uani 1 1 d . . .
C30 C 0.3711(3) 0.0692(3) -0.32230(14) 0.0413(6) Uani 1 1 d . . .
C31 C 0.3664(3) -0.0605(3) -0.32748(16) 0.0460(7) Uani 1 1 d . . .
C32 C 0.2527(3) -0.1358(3) -0.31058(13) 0.0377(6) Uani 1 1 d . . .
C33 C 0.2665(4) -0.2740(3) -0.32082(18) 0.0558(8) Uani 1 1 d . . .
H33A H 0.2411 -0.3007 -0.2756 0.084 Uiso 1 1 calc R . .
H33B H 0.3700 -0.2922 -0.3286 0.084 Uiso 1 1 calc R . .
H33C H 0.1976 -0.3194 -0.3649 0.084 Uiso 1 1 calc R . .
H1 H 0.175(4) -0.085(3) -0.1708(19) 0.042(8) Uiso 1 1 d . . .
H1A H 0.300(4) -0.298(3) 0.016(2) 0.059(10) Uiso 1 1 d . . .
H1B H 0.297(4) -0.398(3) -0.064(2) 0.053(9) Uiso 1 1 d . . .
H1C H 0.154(4) -0.407(4) -0.020(2) 0.066(11) Uiso 1 1 d . . .
H2A H -0.007(4) -0.266(4) -0.165(2) 0.071(11) Uiso 1 1 d . . .
H2B H 0.116(5) -0.377(4) -0.179(2) 0.073(12) Uiso 1 1 d . . .
H2C H -0.031(5) -0.374(4) -0.122(2) 0.084(13) Uiso 1 1 d . . .
H3A H 0.006(4) -0.113(3) -0.0409(19) 0.050(9) Uiso 1 1 d . . .
H3B H -0.006(5) -0.217(4) 0.001(2) 0.069(12) Uiso 1 1 d . . .
H3C H 0.127(5) -0.107(4) 0.032(3) 0.084(14) Uiso 1 1 d . . .
H5 H -0.033(5) -0.116(4) -0.376(2) 0.080(14) Uiso 1 1 d . . .
H5A H 0.334(4) -0.222(3) -0.129(2) 0.054(9) Uiso 1 1 d . . .
H5B H 0.349(3) -0.133(3) -0.0450(18) 0.041(8) Uiso 1 1 d . . .
H7 H 0.346(4) 0.054(3) 0.0117(18) 0.044(8) Uiso 1 1 d . . .
H8 H 0.388(3) 0.266(3) 0.0519(18) 0.040(8) Uiso 1 1 d . . .
H9 H 0.320(4) 0.395(3) -0.0293(18) 0.045(8) Uiso 1 1 d . . .
H11A H 0.261(4) 0.342(3) -0.2051(18) 0.041(8) Uiso 1 1 d . . .
H11B H 0.163(3) 0.418(3) -0.1475(18) 0.043(8) Uiso 1 1 d . . .
H12A H 0.114(3) 0.336(3) -0.3042(16) 0.033(7) Uiso 1 1 d . . .
H12B H -0.031(3) 0.400(3) -0.2836(17) 0.041(8) Uiso 1 1 d . . .
H14 H -0.178(4) 0.341(4) -0.405(2) 0.056(10) Uiso 1 1 d . . .
H15 H -0.285(4) 0.187(4) -0.509(2) 0.066(11) Uiso 1 1 d . . .
H16 H -0.250(4) -0.017(3) -0.518(2) 0.052(9) Uiso 1 1 d . . .
H23A H -0.052(4) 0.313(3) -0.127(2) 0.062(10) Uiso 1 1 d . . .
H23B H -0.157(4) 0.345(3) -0.1985(19) 0.050(9) Uiso 1 1 d . . .
H25 H -0.370(4) 0.233(3) -0.1535(19) 0.052(9) Uiso 1 1 d . . .
H26 H -0.497(4) 0.037(3) -0.158(2) 0.060(10) Uiso 1 1 d . . .
H27 H -0.368(4) -0.147(3) -0.195(2) 0.055(10) Uiso 1 1 d . . .
H28 H -0.127(4) -0.129(3) -0.2311(18) 0.045(8) Uiso 1 1 d . . .
H29A H 0.491(5) 0.116(4) -0.399(3) 0.086(14) Uiso 1 1 d . . .
H29B H 0.600(6) 0.093(5) -0.336(3) 0.102(16) Uiso 1 1 d . . .
H29C H 0.530(6) 0.216(5) -0.323(3) 0.108(18) Uiso 1 1 d . . .
H31 H 0.445(5) -0.094(4) -0.341(2) 0.067(11) Uiso 1 1 d . . .

loop_
_atom_site_aniso_label
_atom_site_aniso_U_11
_atom_site_aniso_U_22
_atom_site_aniso_U_33
_atom_site_aniso_U_23
_atom_site_aniso_U_13
_atom_site_aniso_U_12
Ni1 0.02617(16) 0.02332(16) 0.02890(17) 0.00184(11) 0.00412(11) 0.00457(11)
Cl1 0.0496(4) 0.0340(3) 0.0646(5) 0.0137(3) 0.0110(3) 0.0103(3)
O1 0.0330(9) 0.0448(10) 0.0401(10) 0.0055(8) 0.0089(8) -0.0003(8)
O2 0.0344(9) 0.0295(8) 0.0383(9) -0.0020(7) 0.0037(7) 0.0096(7)
O3 0.128(3) 0.124(3) 0.130(3) 0.089(3) 0.016(3) 0.021(2)
O4 0.109(3) 0.242(6) 0.166(4) 0.116(4) 0.082(3) 0.108(3)
O5 0.123(3) 0.088(2) 0.137(3) 0.034(2) -0.054(3) -0.036(2)
O6 0.208(4) 0.0550(17) 0.086(2) -0.0132(15) -0.042(3) 0.057(2)
N1 0.0392(11) 0.0254(10) 0.0357(12) 0.0064(8) -0.0023(9) 0.0060(8)
N2 0.0244(9) 0.0243(9) 0.0323(10) 0.0055(7) 0.0017(7) 0.0047(7)
N3 0.0387(11) 0.0258(9) 0.0272(10) 0.0046(8) -0.0002(8) 0.0073(8)
N4 0.0321(10) 0.0356(11) 0.0266(10) 0.0019(8) 0.0042(8) 0.0008(8)
N5 0.0585(16) 0.0389(13) 0.0388(13) -0.0066(10) 0.0004(12) -0.0069(11)
N6 0.0256(9) 0.0334(10) 0.0285(10) 0.0068(8) 0.0011(7) 0.0061(8)
C1 0.0621(19) 0.0305(13) 0.0430(16) 0.0110(11) -0.0010(14) 0.0131(13)
C2 0.069(2) 0.0366(16) 0.078(3) 0.0233(17) -0.031(2) -0.0084(16)
C3 0.0554(19) 0.0531(19) 0.072(2) 0.0287(18) 0.0279(18) 0.0204(16)
C4 0.0401(13) 0.0280(12) 0.0428(14) 0.0115(10) 0.0000(11) 0.0060(10)
C5 0.0372(13) 0.0279(12) 0.0439(14) 0.0099(10) 0.0012(11) 0.0127(10)
C6 0.0215(10) 0.0275(11) 0.0350(12) 0.0063(9) 0.0051(9) 0.0059(8)
C7 0.0322(12) 0.0334(12) 0.0345(13) 0.0079(10) -0.0026(10) 0.0085(10)
C8 0.0358(13) 0.0378(13) 0.0346(13) 0.0021(11) -0.0072(11) 0.0063(10)
C9 0.0445(14) 0.0273(12) 0.0407(14) 0.0026(10) -0.0080(11) 0.0021(11)
C10 0.0326(12) 0.0242(11) 0.0331(12) 0.0021(9) -0.0027(9) 0.0021(9)
C11 0.0520(16) 0.0224(11) 0.0364(14) 0.0047(10) -0.0068(12) 0.0006(11)
C12 0.0519(17) 0.0303(13) 0.0347(13) 0.0102(10) -0.0018(12) 0.0038(12)
C13 0.0385(13) 0.0400(13) 0.0269(12) 0.0096(10) 0.0046(10) 0.0034(10)
C14 0.0499(16) 0.0546(18) 0.0369(15) 0.0191(13) -0.0002(12) 0.0048(14)
C15 0.0430(16) 0.083(2) 0.0343(15) 0.0233(15) -0.0014(12) 0.0003(15)
C16 0.0381(14) 0.068(2) 0.0266(13) 0.0053(13) -0.0002(11) -0.0084(13)
C17 0.0296(12) 0.0506(15) 0.0274(12) 0.0005(11) 0.0064(9) -0.0047(11)
C18 0.070(2) 0.0549(19) 0.0535(19) -0.0198(16) 0.0176(17) -0.0164(17)
C19 0.0498(16) 0.0320(13) 0.0440(15) -0.0010(11) 0.0109(12) 0.0055(11)
C20 0.070(2) 0.063(2) 0.075(3) -0.027(2) 0.013(2) -0.0155(19)
C21 0.164(15) 0.053(6) 0.056(5) 0.030(4) -0.024(7) -0.030(8)
C22 0.042(4) 0.040(4) 0.118(9) 0.017(5) 0.030(5) 0.004(3)
C21A 0.200(19) 0.031(4) 0.137(13) -0.017(6) -0.084(13) 0.024(8)
C22A 0.055(6) 0.165(13) 0.129(13) -0.095(11) 0.046(8) -0.037(7)
C23 0.0488(15) 0.0337(13) 0.0336(13) 0.0036(10) 0.0061(11) 0.0213(11)
C24 0.0311(12) 0.0431(13) 0.0229(11) 0.0054(9) 0.0009(9) 0.0135(10)
C25 0.0335(13) 0.074(2) 0.0313(13) 0.0048(13) 0.0031(10) 0.0212(14)
C26 0.0295(14) 0.094(3) 0.0398(16) 0.0143(16) 0.0083(11) 0.0063(15)
C27 0.0327(14) 0.071(2) 0.0455(16) 0.0161(15) -0.0008(12) -0.0113(14)
C28 0.0301(12) 0.0438(15) 0.0417(14) 0.0100(11) 0.0014(10) 0.0014(11)
C29 0.0384(16) 0.104(3) 0.0393(17) 0.0100(18) 0.0091(13) -0.0102(18)
C30 0.0292(12) 0.0658(18) 0.0238(12) 0.0016(11) 0.0012(9) -0.0001(12)
C31 0.0336(14) 0.0657(19) 0.0337(14) -0.0035(13) 0.0058(11) 0.0185(13)
C32 0.0407(14) 0.0433(14) 0.0235(11) -0.0050(10) -0.0033(10) 0.0202(11)
C33 0.070(2) 0.0460(17) 0.0479(17) -0.0013(13) 0.0036(15) 0.0348(16)

loop_
_atom_type_symbol
_atom_type_description
_atom_type_scat_dispersion_real
_atom_type_scat_dispersion_imag
_atom_type_scat_source
C C 0.0033 0.0016 'International Tables Vol C Tables 4.2.6.8 and 6.1.1.4'
H H 0.0000 0.0000 'International Tables Vol C Tables 4.2.6.8 and 6.1.1.4'
N N 0.0061 0.0033 'International Tables Vol C Tables 4.2.6.8 and 6.1.1.4'
O O 0.0106 0.0060 'International Tables Vol C Tables 4.2.6.8 and 6.1.1.4'
Cl Cl 0.1484 0.1585 'International Tables Vol C Tables 4.2.6.8 and 6.1.1.4'
Ni Ni 0.3393 1.1124 'International Tables Vol C Tables 4.2.6.8 and 6.1.1.4'

loop_
_geom_angle_atom_site_label_1
_geom_angle_atom_site_label_2
_geom_angle_atom_site_label_3
_geom_angle
_geom_angle_site_symmetry_1
_geom_angle_site_symmetry_3
_geom_angle_publ_flag
O1 Ni1 O2 90.94(8) . . ?
O1 Ni1 N6 172.86(8) . . ?
O2 Ni1 N6 95.76(8) . . ?
O1 Ni1 N3 89.89(8) . . ?
O2 Ni1 N3 178.63(7) . . ?
N6 Ni1 N3 83.46(8) . . ?
O1 Ni1 N2 91.27(7) . . ?
O2 Ni1 N2 99.02(7) . . ?
N6 Ni1 N2 90.13(7) . . ?
N3 Ni1 N2 79.86(7) . . ?
O1 Ni1 N4 88.86(8) . . ?
O2 Ni1 N4 99.99(8) . . ?
N6 Ni1 N4 87.55(8) . . ?
N3 Ni1 N4 81.12(8) . . ?
N2 Ni1 N4 160.98(8) . . ?
O4 Cl1 O6 113.6(3) . . ?
O4 Cl1 O3 108.6(3) . . ?
O6 Cl1 O3 110.1(3) . . ?
O4 Cl1 O5 109.0(3) . . ?
O6 Cl1 O5 105.4(2) . . ?
O3 Cl1 O5 110.1(3) . . ?
C30 O1 Ni1 126.25(19) . . ?
C32 O2 Ni1 124.75(18) . . ?
C6 N1 C5 126.0(2) . . ?
C6 N1 H1 112(2) . . ?
C5 N1 H1 121(2) . . ?
C10 N2 C6 118.8(2) . . ?
C10 N2 Ni1 111.13(15) . . ?
C6 N2 Ni1 129.87(15) . . ?
C23 N3 C12 111.6(2) . . ?
C23 N3 C11 112.0(2) . . ?
C12 N3 C11 111.6(2) . . ?
C23 N3 Ni1 109.64(15) . . ?
C12 N3 Ni1 106.65(15) . . ?
C11 N3 Ni1 104.90(15) . . ?
C13 N4 C17 119.1(2) . . ?
C13 N4 Ni1 111.16(16) . . ?
C17 N4 Ni1 129.53(19) . . ?
C17 N5 C18 127.9(3) . . ?
C17 N5 H5 115(3) . . ?
C18 N5 H5 113(3) . . ?
C24 N6 C28 118.8(2) . . ?
C24 N6 Ni1 113.45(17) . . ?
C28 N6 Ni1 127.35(18) . . ?
C4 C1 H1A 110(2) . . ?
C4 C1 H1B 113(2) . . ?
H1A C1 H1B 106(3) . . ?
C4 C1 H1C 110(2) . . ?
H1A C1 H1C 112(3) . . ?
H1B C1 H1C 105(3) . . ?
C4 C2 H2A 111(2) . . ?
C4 C2 H2B 110(2) . . ?
H2A C2 H2B 112(3) . . ?
C4 C2 H2C 105(2) . . ?
H2A C2 H2C 103(3) . . ?
H2B C2 H2C 115(3) . . ?
C4 C3 H3A 111(2) . . ?
C4 C3 H3B 110(3) . . ?
H3A C3 H3B 108(3) . . ?
C4 C3 H3C 115(2) . . ?
H3A C3 H3C 104(3) . . ?
H3B C3 H3C 109(3) . . ?
C2 C4 C5 110.3(3) . . ?
C2 C4 C3 111.4(3) . . ?
C5 C4 C3 109.1(2) . . ?
C2 C4 C1 109.4(2) . . ?
C5 C4 C1 106.6(2) . . ?
C3 C4 C1 110.0(3) . . ?
N1 C5 C4 114.3(2) . . ?
N1 C5 H5A 107(2) . . ?
C4 C5 H5A 110.3(19) . . ?
N1 C5 H5B 110.4(17) . . ?
C4 C5 H5B 108.7(17) . . ?
H5A C5 H5B 106(3) . . ?
N2 C6 N1 115.8(2) . . ?
N2 C6 C7 120.7(2) . . ?
N1 C6 C7 123.4(2) . . ?
C8 C7 C6 119.2(2) . . ?
C8 C7 H7 119.6(19) . . ?
C6 C7 H7 121.2(19) . . ?
C7 C8 C9 120.0(2) . . ?
C7 C8 H8 118.0(19) . . ?
C9 C8 H8 122.0(19) . . ?
C10 C9 C8 118.5(2) . . ?
C10 C9 H9 122(2) . . ?
C8 C9 H9 120(2) . . ?
N2 C10 C9 122.8(2) . . ?
N2 C10 C11 115.3(2) . . ?
C9 C10 C11 121.9(2) . . ?
N3 C11 C10 110.1(2) . . ?
N3 C11 H11A 107.8(18) . . ?
C10 C11 H11A 109.8(19) . . ?
N3 C11 H11B 108.5(19) . . ?
C10 C11 H11B 111.7(18) . . ?
H11A C11 H11B 109(3) . . ?
N3 C12 C13 111.0(2) . . ?
N3 C12 H12A 104.8(18) . . ?
C13 C12 H12A 110.7(18) . . ?
N3 C12 H12B 112.0(18) . . ?
C13 C12 H12B 109.6(18) . . ?
H12A C12 H12B 109(2) . . ?
N4 C13 C14 123.2(3) . . ?
N4 C13 C12 116.1(2) . . ?
C14 C13 C12 120.6(3) . . ?
C13 C14 C15 117.6(3) . . ?
C13 C14 H14 119(2) . . ?
C15 C14 H14 123(2) . . ?
C16 C15 C14 120.6(3) . . ?
C16 C15 H15 118(3) . . ?
C14 C15 H15 121(3) . . ?
C15 C16 C17 119.3(3) . . ?
C15 C16 H16 120(2) . . ?
C17 C16 H16 120(2) . . ?
N5 C17 N4 116.6(2) . . ?
N5 C17 C16 123.5(3) . . ?
N4 C17 C16 119.9(3) . . ?
N5 C18 C19 115.6(3) . . ?
N5 C18 H18A 108.4 . . ?
C19 C18 H18A 108.4 . . ?
N5 C18 H18B 108.4 . . ?
C19 C18 H18B 108.4 . . ?
H18A C18 H18B 107.5 . . ?
C22A C19 C21 73.8(9) . . ?
C22A C19 C18 115.4(8) . . ?
C21 C19 C18 120.7(6) . . ?
C22A C19 C20 119.3(5) . . ?
C21 C19 C20 114.4(6) . . ?
C18 C19 C20 109.6(3) . . ?
C22A C19 C21A 109.3(10) . . ?
C21 C19 C21A 36.8(8) . . ?
C18 C19 C21A 96.2(10) . . ?
C20 C19 C21A 103.8(5) . . ?
C22A C19 C22 33.5(8) . . ?
C21 C19 C22 106.1(8) . . ?
C18 C19 C22 105.1(4) . . ?
C20 C19 C22 97.7(6) . . ?
C21A C19 C22 142.6(9) . . ?
C19 C20 H20A 109.5 . . ?
C19 C20 H20B 109.5 . . ?
H20A C20 H20B 109.5 . . ?
C19 C20 H20C 109.5 . . ?
H20A C20 H20C 109.5 . . ?
H20B C20 H20C 109.5 . . ?
C19 C21 H21A 109.5 . . ?
C19 C21 H21B 109.5 . . ?
H21A C21 H21B 109.5 . . ?
C19 C21 H21C 109.5 . . ?
H21A C21 H21C 109.5 . . ?
H21B C21 H21C 109.5 . . ?
C19 C22 H22A 109.5 . . ?
C19 C22 H22B 109.5 . . ?
H22A C22 H22B 109.5 . . ?
C19 C22 H22C 109.5 . . ?
H22A C22 H22C 109.5 . . ?
H22B C22 H22C 109.5 . . ?
C19 C21A H21D 109.5 . . ?
C19 C21A H21E 109.5 . . ?
H21D C21A H21E 109.5 . . ?
C19 C21A H21F 109.5 . . ?
H21D C21A H21F 109.5 . . ?
H21E C21A H21F 109.5 . . ?
C19 C22A H22D 109.5 . . ?
C19 C22A H22E 109.5 . . ?
H22D C22A H22E 109.5 . . ?
C19 C22A H22F 109.5 . . ?
H22D C22A H22F 109.5 . . ?
H22E C22A H22F 109.5 . . ?
N3 C23 C24 114.1(2) . . ?
N3 C23 H23A 107(2) . . ?
C24 C23 H23A 107(2) . . ?
N3 C23 H23B 109.7(18) . . ?
C24 C23 H23B 110.5(18) . . ?
H23A C23 H23B 109(3) . . ?
N6 C24 C25 121.3(3) . . ?
N6 C24 C23 117.4(2) . . ?
C25 C24 C23 121.2(2) . . ?
C26 C25 C24 119.0(3) . . ?
C26 C25 H25 123(2) . . ?
C24 C25 H25 118(2) . . ?
C25 C26 C27 119.6(3) . . ?
C25 C26 H26 116(2) . . ?
C27 C26 H26 124(2) . . ?
C28 C27 C26 118.2(3) . . ?
C28 C27 H27 121(2) . . ?
C26 C27 H27 120(2) . . ?
N6 C28 C27 123.1(3) . . ?
N6 C28 H28 115(2) . . ?
C27 C28 H28 122(2) . . ?
C30 C29 H29A 109(3) . . ?
C30 C29 H29B 112(3) . . ?
H29A C29 H29B 102(4) . . ?
C30 C29 H29C 116(3) . . ?
H29A C29 H29C 117(4) . . ?
H29B C29 H29C 100(4) . . ?
O1 C30 C31 125.0(3) . . ?
O1 C30 C29 116.1(3) . . ?
C31 C30 C29 119.0(3) . . ?
C32 C31 C30 127.4(3) . . ?
C32 C31 H31 118(3) . . ?
C30 C31 H31 114(3) . . ?
O2 C32 C31 124.8(3) . . ?
O2 C32 C33 115.3(3) . . ?
C31 C32 C33 119.8(3) . . ?
C32 C33 H33A 109.5 . . ?
C32 C33 H33B 109.5 . . ?
H33A C33 H33B 109.5 . . ?
C32 C33 H33C 109.5 . . ?
H33A C33 H33C 109.5 . . ?
H33B C33 H33C 109.5 . . ?

loop_
_geom_bond_atom_site_label_1
_geom_bond_atom_site_label_2
_geom_bond_distance
_geom_bond_site_symmetry_2
_geom_bond_publ_flag
Ni1 O1 2.0162(18) . ?
Ni1 O2 2.0183(17) . ?
Ni1 N6 2.061(2) . ?
Ni1 N3 2.0762(19) . ?
Ni1 N2 2.1509(19) . ?
Ni1 N4 2.154(2) . ?
Cl1 O4 1.372(4) . ?
Cl1 O6 1.378(3) . ?
Cl1 O3 1.417(3) . ?
Cl1 O5 1.438(3) . ?
O1 C30 1.250(3) . ?
O2 C32 1.298(3) . ?
N1 C6 1.358(3) . ?
N1 C5 1.460(3) . ?
N1 H1 0.85(3) . ?
N2 C10 1.353(3) . ?
N2 C6 1.356(3) . ?
N3 C23 1.479(3) . ?
N3 C12 1.486(3) . ?
N3 C11 1.487(3) . ?
N4 C13 1.348(3) . ?
N4 C17 1.360(3) . ?
N5 C17 1.347(4) . ?
N5 C18 1.469(4) . ?
N5 H5 0.86(4) . ?
N6 C24 1.343(3) . ?
N6 C28 1.343(3) . ?
C1 C4 1.535(4) . ?
C1 H1A 1.03(4) . ?
C1 H1B 1.00(4) . ?
C1 H1C 1.02(4) . ?
C2 C4 1.521(4) . ?
C2 H2A 0.98(4) . ?
C2 H2B 1.04(4) . ?
C2 H2C 1.05(4) . ?
C3 C4 1.532(4) . ?
C3 H3A 0.96(4) . ?
C3 H3B 0.90(4) . ?
C3 H3C 1.07(5) . ?
C4 C5 1.526(4) . ?
C5 H5A 1.01(4) . ?
C5 H5B 1.01(3) . ?
C6 C7 1.409(3) . ?
C7 C8 1.370(4) . ?
C7 H7 0.95(3) . ?
C8 C9 1.389(4) . ?
C8 H8 0.93(3) . ?
C9 C10 1.376(3) . ?
C9 H9 0.90(3) . ?
C10 C11 1.507(3) . ?
C11 H11A 0.97(3) . ?
C11 H11B 0.97(3) . ?
C12 C13 1.509(4) . ?
C12 H12A 0.92(3) . ?
C12 H12B 1.00(3) . ?
C13 C14 1.374(4) . ?
C14 C15 1.392(5) . ?
C14 H14 0.88(4) . ?
C15 C16 1.359(5) . ?
C15 H15 0.86(4) . ?
C16 C17 1.414(4) . ?
C16 H16 0.94(4) . ?
C18 C19 1.491(4) . ?
C18 H18A 0.9900 . ?
C18 H18B 0.9900 . ?
C19 C22A 1.432(11) . ?
C19 C21 1.479(10) . ?
C19 C20 1.513(4) . ?
C19 C21A 1.568(13) . ?
C19 C22 1.590(9) . ?
C20 H20A 0.9800 . ?
C20 H20B 0.9800 . ?
C20 H20C 0.9800 . ?
C21 H21A 0.9800 . ?
C21 H21B 0.9800 . ?
C21 H21C 0.9800 . ?
C22 H22A 0.9800 . ?
C22 H22B 0.9800 . ?
C22 H22C 0.9800 . ?
C21A H21D 0.9800 . ?
C21A H21E 0.9800 . ?
C21A H21F 0.9800 . ?
C22A H22D 0.9800 . ?
C22A H22E 0.9800 . ?
C22A H22F 0.9800 . ?
C23 C24 1.504(4) . ?
C23 H23A 0.99(4) . ?
C23 H23B 1.03(3) . ?
C24 C25 1.392(4) . ?
C25 C26 1.380(5) . ?
C25 H25 1.00(4) . ?
C26 C27 1.385(5) . ?
C26 H26 0.98(4) . ?
C27 C28 1.373(4) . ?
C27 H27 0.91(4) . ?
C28 H28 0.95(3) . ?
C29 C30 1.508(4) . ?
C29 H29A 0.91(5) . ?
C29 H29B 1.01(5) . ?
C29 H29C 0.94(6) . ?
C30 C31 1.403(5) . ?
C31 C32 1.381(4) . ?
C31 H31 0.85(4) . ?
C32 C33 1.500(4) . ?
C33 H33A 0.9800 . ?
C33 H33B 0.9800 . ?
C33 H33C 0.9800 . ?

loop_
_geom_hbond_atom_site_label_D
_geom_hbond_atom_site_label_H
_geom_hbond_atom_site_label_A
_geom_hbond_distance_DH
_geom_hbond_distance_HA
_geom_hbond_distance_DA
_geom_hbond_angle_DHA
_geom_hbond_site_symmetry_A
N1 H1 O2 0.85(3) 2.07(3) 2.884(3) 162(3) .
N5 H5 O2 0.86(4) 2.04(4) 2.889(3) 167(4) .

loop_
_geom_torsion_atom_site_label_1
_geom_torsion_atom_site_label_2
_geom_torsion_atom_site_label_3
_geom_torsion_atom_site_label_4
_geom_torsion
_geom_torsion_site_symmetry_1
_geom_torsion_site_symmetry_2
_geom_torsion_site_symmetry_3
_geom_torsion_site_symmetry_4
_geom_torsion_publ_flag
O2 Ni1 O1 C30 -9.0(2) . . . . ?
N6 Ni1 O1 C30 -168.7(5) . . . . ?
N3 Ni1 O1 C30 169.9(2) . . . . ?
N2 Ni1 O1 C30 90.0(2) . . . . ?
N4 Ni1 O1 C30 -109.0(2) . . . . ?
O1 Ni1 O2 C32 9.65(19) . . . . ?
N6 Ni1 O2 C32 -172.83(19) . . . . ?
N3 Ni1 O2 C32 -117(3) . . . . ?
N2 Ni1 O2 C32 -81.78(19) . . . . ?
N4 Ni1 O2 C32 98.66(19) . . . . ?
O1 Ni1 N2 C10 71.85(17) . . . . ?
O2 Ni1 N2 C10 163.00(16) . . . . ?
N6 Ni1 N2 C10 -101.15(17) . . . . ?
N3 Ni1 N2 C10 -17.81(16) . . . . ?
N4 Ni1 N2 C10 -18.3(3) . . . . ?
O1 Ni1 N2 C6 -112.7(2) . . . . ?
O2 Ni1 N2 C6 -21.5(2) . . . . ?
N6 Ni1 N2 C6 74.3(2) . . . . ?
N3 Ni1 N2 C6 157.7(2) . . . . ?
N4 Ni1 N2 C6 157.2(2) . . . . ?
O1 Ni1 N3 C23 -177.51(16) . . . . ?
O2 Ni1 N3 C23 -50(3) . . . . ?
N6 Ni1 N3 C23 5.10(16) . . . . ?
N2 Ni1 N3 C23 -86.20(16) . . . . ?
N4 Ni1 N3 C23 93.63(16) . . . . ?
O1 Ni1 N3 C12 61.47(17) . . . . ?
O2 Ni1 N3 C12 -171(3) . . . . ?
N6 Ni1 N3 C12 -115.92(18) . . . . ?
N2 Ni1 N3 C12 152.78(18) . . . . ?
N4 Ni1 N3 C12 -27.39(17) . . . . ?
O1 Ni1 N3 C11 -57.07(17) . . . . ?
O2 Ni1 N3 C11 70(3) . . . . ?
N6 Ni1 N3 C11 125.54(17) . . . . ?
N2 Ni1 N3 C11 34.24(16) . . . . ?
N4 Ni1 N3 C11 -145.93(17) . . . . ?
O1 Ni1 N4 C13 -79.82(17) . . . . ?
O2 Ni1 N4 C13 -170.57(16) . . . . ?
N6 Ni1 N4 C13 94.01(17) . . . . ?
N3 Ni1 N4 C13 10.25(17) . . . . ?
N2 Ni1 N4 C13 10.8(3) . . . . ?
O1 Ni1 N4 C17 105.5(2) . . . . ?
O2 Ni1 N4 C17 14.8(2) . . . . ?
N6 Ni1 N4 C17 -80.6(2) . . . . ?
N3 Ni1 N4 C17 -164.4(2) . . . . ?
N2 Ni1 N4 C17 -163.9(2) . . . . ?
O1 Ni1 N6 C24 -17.9(7) . . . . ?
O2 Ni1 N6 C24 -177.54(16) . . . . ?
N3 Ni1 N6 C24 3.60(16) . . . . ?
N2 Ni1 N6 C24 83.38(16) . . . . ?
N4 Ni1 N6 C24 -77.74(16) . . . . ?
O1 Ni1 N6 C28 154.7(5) . . . . ?
O2 Ni1 N6 C28 -4.9(2) . . . . ?
N3 Ni1 N6 C28 176.2(2) . . . . ?
N2 Ni1 N6 C28 -104.0(2) . . . . ?
N4 Ni1 N6 C28 94.9(2) . . . . ?
C6 N1 C5 C4 116.5(3) . . . . ?
C2 C4 C5 N1 64.8(3) . . . . ?
C3 C4 C5 N1 -57.8(3) . . . . ?
C1 C4 C5 N1 -176.5(2) . . . . ?
C10 N2 C6 N1 179.5(2) . . . . ?
Ni1 N2 C6 N1 4.3(3) . . . . ?
C10 N2 C6 C7 -0.3(3) . . . . ?
Ni1 N2 C6 C7 -175.53(17) . . . . ?
C5 N1 C6 N2 169.7(2) . . . . ?
C5 N1 C6 C7 -10.5(4) . . . . ?
N2 C6 C7 C8 -0.9(4) . . . . ?
N1 C6 C7 C8 179.3(2) . . . . ?
C6 C7 C8 C9 1.2(4) . . . . ?
C7 C8 C9 C10 -0.4(4) . . . . ?
C6 N2 C10 C9 1.3(4) . . . . ?
Ni1 N2 C10 C9 177.3(2) . . . . ?
C6 N2 C10 C11 -180.0(2) . . . . ?
Ni1 N2 C10 C11 -3.9(3) . . . . ?
C8 C9 C10 N2 -0.9(4) . . . . ?
C8 C9 C10 C11 -179.6(3) . . . . ?
C23 N3 C11 C10 72.6(3) . . . . ?
C12 N3 C11 C10 -161.4(2) . . . . ?
Ni1 N3 C11 C10 -46.3(2) . . . . ?
N2 C10 C11 N3 34.3(3) . . . . ?
C9 C10 C11 N3 -147.0(3) . . . . ?
C23 N3 C12 C13 -79.3(3) . . . . ?
C11 N3 C12 C13 154.5(2) . . . . ?
Ni1 N3 C12 C13 40.4(3) . . . . ?
C17 N4 C13 C14 0.8(4) . . . . ?
Ni1 N4 C13 C14 -174.5(2) . . . . ?
C17 N4 C13 C12 -174.6(2) . . . . ?
Ni1 N4 C13 C12 10.2(3) . . . . ?
N3 C12 C13 N4 -34.7(3) . . . . ?
N3 C12 C13 C14 149.8(3) . . . . ?
N4 C13 C14 C15 -4.3(4) . . . . ?
C12 C13 C14 C15 170.9(3) . . . . ?
C13 C14 C15 C16 3.0(5) . . . . ?
C14 C15 C16 C17 1.5(5) . . . . ?
C18 N5 C17 N4 -164.8(3) . . . . ?
C18 N5 C17 C16 16.2(5) . . . . ?
C13 N4 C17 N5 -175.0(2) . . . . ?
Ni1 N4 C17 N5 -0.8(3) . . . . ?
C13 N4 C17 C16 3.9(4) . . . . ?
Ni1 N4 C17 C16 178.21(18) . . . . ?
C15 C16 C17 N5 173.8(3) . . . . ?
C15 C16 C17 N4 -5.1(4) . . . . ?
C17 N5 C18 C19 -121.9(4) . . . . ?
N5 C18 C19 C22A 40.8(12) . . . . ?
N5 C18 C19 C21 -44.8(10) . . . . ?
N5 C18 C19 C20 178.9(4) . . . . ?
N5 C18 C19 C21A -74.1(8) . . . . ?
N5 C18 C19 C22 74.8(7) . . . . ?
C12 N3 C23 C24 105.6(2) . . . . ?
C11 N3 C23 C24 -128.4(2) . . . . ?
Ni1 N3 C23 C24 -12.4(3) . . . . ?
C28 N6 C24 C25 -2.0(3) . . . . ?
Ni1 N6 C24 C25 171.34(19) . . . . ?
C28 N6 C24 C23 174.8(2) . . . . ?
Ni1 N6 C24 C23 -11.9(3) . . . . ?
N3 C23 C24 N6 16.6(3) . . . . ?
N3 C23 C24 C25 -166.6(2) . . . . ?
N6 C24 C25 C26 2.4(4) . . . . ?
C23 C24 C25 C26 -174.3(3) . . . . ?
C24 C25 C26 C27 -0.9(4) . . . . ?
C25 C26 C27 C28 -0.9(5) . . . . ?
C24 N6 C28 C27 0.1(4) . . . . ?
Ni1 N6 C28 C27 -172.2(2) . . . . ?
C26 C27 C28 N6 1.3(4) . . . . ?
Ni1 O1 C30 C31 5.1(4) . . . . ?
Ni1 O1 C30 C29 -176.3(2) . . . . ?
O1 C30 C31 C32 2.0(5) . . . . ?
C29 C30 C31 C32 -176.6(3) . . . . ?
Ni1 O2 C32 C31 -6.7(3) . . . . ?
Ni1 O2 C32 C33 173.22(18) . . . . ?
C30 C31 C32 O2 -1.0(5) . . . . ?
C30 C31 C32 C33 179.0(3) . . . . ?
